data_7120748
loop_
_publ_author_name
'Ge, Shulin'
'Kang, Tengfei'
'Lin, Lili'
'Zhang, Xiying'
'Zhao, Peng'
'Liu, Xiaohua'
'Feng, Xiaoming'

_publ_section_title
;
 Chiral N,N&#x2019;-Dioxide/Sc(OTf)3 Complex-Catalyzed Asymmetric
 Dearomatization of \b-Naphthols
;
_journal_name_full 'Chem. Commun.'
_journal_paper_doi 10.1039/C7CC06388A
_journal_year 2017
_chemical_absolute_configuration ad
_chemical_formula_moiety 'C27 H22 O2'
_chemical_formula_sum 'C27 H22 O2'
_chemical_formula_weight 378.44
_space_group_crystal_system monoclinic
_space_group_IT_number 4
_space_group_name_Hall 'P 2yb'
_space_group_name_H-M_alt 'P 1 21 1'
_symmetry_space_group_name_Hall 'P 2yb'
_symmetry_space_group_name_H-M 'P 1 21 1'
_atom_sites_solution_hydrogens geom
_atom_sites_solution_primary direct
_audit_creation_date 2016-08-24
_audit_creation_method
;
Olex2 1.2
(compiled 2016.02.19 svn.r3266 for OlexSys, GUI svn.r5155)
;
_audit_update_record
;
2017-03-21 deposited with the CCDC.
2017-10-05 downloaded from the CCDC.
;
_cell_angle_alpha 90
_cell_angle_beta 105.177(6)
_cell_angle_gamma 90
_cell_formula_units_Z 4
_cell_length_a 6.7287(3)
_cell_length_b 36.9509(16)
_cell_length_c 8.6433(5)
_cell_measurement_reflns_used 7717
_cell_measurement_temperature 297.0(5)
_cell_measurement_theta_max 71.5690
_cell_measurement_theta_min 4.7910
_cell_volume 2074.04(19)
_computing_cell_refinement
;
CrysAlisPro, Agilent Technologies,
Version 1.171.37.35 (release 13-08-2014 CrysAlis171 .NET)
(compiled Aug 13 2014,18:06:01)
;
_computing_data_collection
;
CrysAlisPro, Agilent Technologies,
Version 1.171.37.35 (release 13-08-2014 CrysAlis171 .NET)
(compiled Aug 13 2014,18:06:01)
;
_computing_data_reduction
;
CrysAlisPro, Agilent Technologies,
Version 1.171.37.35 (release 13-08-2014 CrysAlis171 .NET)
(compiled Aug 13 2014,18:06:01)
;
_computing_molecular_graphics 'Olex2 (Dolomanov et al., 2009)'
_computing_publication_material 'Olex2 (Dolomanov et al., 2009)'
_computing_structure_refinement 'ShelXL (Sheldrick, 2015)'
_computing_structure_solution 'ShelXT (Sheldrick, 2015)'
_diffrn_ambient_environment air
_diffrn_ambient_temperature 297.0(5)
_diffrn_detector 'CCD plate'
_diffrn_detector_area_resol_mean 15.9595
_diffrn_detector_type EosS2
_diffrn_measured_fraction_theta_full 0.999
_diffrn_measured_fraction_theta_max 0.990
_diffrn_measurement_details
;
#__ type_ start__ end____ width___ exp.time_
  1 omega  -35.00   65.00   1.0000    1.0000
omega____ theta____ kappa____ phi______ frames
    -       35.9171  -19.0000 -180.0000 100

#__ type_ start__ end____ width___ exp.time_
  2 omega   19.00  103.00   1.0000    1.0000
omega____ theta____ kappa____ phi______ frames
    -       35.9171   57.0000 -150.0000 84

#__ type_ start__ end____ width___ exp.time_
  3 omega    9.00  103.00   1.0000    1.0000
omega____ theta____ kappa____ phi______ frames
    -       35.9171   77.0000  -90.0000 94

#__ type_ start__ end____ width___ exp.time_
  4 omega   23.00   89.00   1.0000    1.0000
omega____ theta____ kappa____ phi______ frames
    -       35.9171 -125.0000   90.0000 66

#__ type_ start__ end____ width___ exp.time_
  5 omega   19.00  103.00   1.0000    1.0000
omega____ theta____ kappa____ phi______ frames
    -       35.9171   57.0000  150.0000 84

#__ type_ start__ end____ width___ exp.time_
  6 omega   17.00  105.00   1.0000    1.0000
omega____ theta____ kappa____ phi______ frames
    -       35.9171   38.0000 -120.0000 88

#__ type_ start__ end____ width___ exp.time_
  7 omega    9.00  103.00   1.0000    1.0000
omega____ theta____ kappa____ phi______ frames
    -       35.9171   77.0000 -150.0000 94

#__ type_ start__ end____ width___ exp.time_
  8 omega   17.00  105.00   1.0000    1.0000
omega____ theta____ kappa____ phi______ frames
    -       35.9171   38.0000    0.0000 88

#__ type_ start__ end____ width___ exp.time_
  9 omega  -35.00   65.00   1.0000    1.0000
omega____ theta____ kappa____ phi______ frames
    -       35.9171  -19.0000  -30.0000 100

#__ type_ start__ end____ width___ exp.time_
 10 omega  -32.00   63.00   1.0000    1.0000
omega____ theta____ kappa____ phi______ frames
    -       35.9171  -77.0000  -90.0000 95

#__ type_ start__ end____ width___ exp.time_
 11 omega    1.00   75.00   1.0000    1.0000
omega____ theta____ kappa____ phi______ frames
    -       35.9171  -99.0000 -120.0000 74

#__ type_ start__ end____ width___ exp.time_
 12 omega   81.00  176.00   1.0000    2.5500
omega____ theta____ kappa____ phi______ frames
    -      108.0000   77.0000 -180.0000 95

#__ type_ start__ end____ width___ exp.time_
 13 omega   90.00  175.00   1.0000    2.5500
omega____ theta____ kappa____ phi______ frames
    -      108.0000   61.0000 -180.0000 85

#__ type_ start__ end____ width___ exp.time_
 14 omega   40.00   98.00   1.0000    2.5500
omega____ theta____ kappa____ phi______ frames
    -      108.0000  -45.0000  150.0000 58

#__ type_ start__ end____ width___ exp.time_
 15 omega   81.00  176.00   1.0000    2.5500
omega____ theta____ kappa____ phi______ frames
    -      108.0000   77.0000 -150.0000 95

#__ type_ start__ end____ width___ exp.time_
 16 omega   39.00  109.00   1.0000    2.5500
omega____ theta____ kappa____ phi______ frames
    -      108.0000  -94.0000 -180.0000 70

#__ type_ start__ end____ width___ exp.time_
 17 omega   46.00   90.00   1.0000    2.5500
omega____ theta____ kappa____ phi______ frames
    -      108.0000  -30.0000  -60.0000 44

#__ type_ start__ end____ width___ exp.time_
 18 omega  100.00  136.00   1.0000    2.5500
omega____ theta____ kappa____ phi______ frames
    -      108.0000   45.0000  120.0000 36

#__ type_ start__ end____ width___ exp.time_
 19 omega   81.00  107.00   1.0000    2.5500
omega____ theta____ kappa____ phi______ frames
    -      108.0000   77.0000  150.0000 26

#__ type_ start__ end____ width___ exp.time_
 20 omega  150.00  175.00   1.0000    2.5500
omega____ theta____ kappa____ phi______ frames
    -      108.0000   61.0000 -150.0000 25

#__ type_ start__ end____ width___ exp.time_
 21 omega  126.00  161.00   1.0000    2.5500
omega____ theta____ kappa____ phi______ frames
    -      108.0000   45.0000 -120.0000 35

#__ type_ start__ end____ width___ exp.time_
 22 omega   90.00  116.00   1.0000    2.5500
omega____ theta____ kappa____ phi______ frames
    -      108.0000   61.0000 -150.0000 26

#__ type_ start__ end____ width___ exp.time_
 23 omega   90.00  177.00   1.0000    2.5500
omega____ theta____ kappa____ phi______ frames
    -      108.0000   30.0000  -90.0000 87

#__ type_ start__ end____ width___ exp.time_
 24 omega   93.00  140.00   1.0000    2.5500
omega____ theta____ kappa____ phi______ frames
    -      108.0000   61.0000  120.0000 47

#__ type_ start__ end____ width___ exp.time_
 25 omega   87.00  113.00   1.0000    2.5500
omega____ theta____ kappa____ phi______ frames
    -      108.0000   30.0000 -180.0000 26

#__ type_ start__ end____ width___ exp.time_
 26 omega   91.00  116.00   1.0000    2.5500
omega____ theta____ kappa____ phi______ frames
    -      108.0000   45.0000 -120.0000 25

#__ type_ start__ end____ width___ exp.time_
 27 omega   40.00   97.00   1.0000    2.5500
omega____ theta____ kappa____ phi______ frames
    -      108.0000  -45.0000   30.0000 57

#__ type_ start__ end____ width___ exp.time_
 28 omega   94.00  162.00   1.0000    2.5500
omega____ theta____ kappa____ phi______ frames
    -      108.0000   30.0000   30.0000 68

#__ type_ start__ end____ width___ exp.time_
 29 omega   87.00  116.00   1.0000    2.5500
omega____ theta____ kappa____ phi______ frames
    -      108.0000   30.0000 -120.0000 29

#__ type_ start__ end____ width___ exp.time_
 30 omega   96.00  122.00   1.0000    2.5500
omega____ theta____ kappa____ phi______ frames
    -      108.0000   45.0000 -180.0000 26

#__ type_ start__ end____ width___ exp.time_
 31 omega   93.00  119.00   1.0000    2.5500
omega____ theta____ kappa____ phi______ frames
    -      108.0000   45.0000  150.0000 26

#__ type_ start__ end____ width___ exp.time_
 32 omega  131.00  175.00   1.0000    2.5500
omega____ theta____ kappa____ phi______ frames
    -      108.0000   77.0000  120.0000 44

#__ type_ start__ end____ width___ exp.time_
 33 omega   91.00  117.00   1.0000    2.5500
omega____ theta____ kappa____ phi______ frames
    -      108.0000   30.0000  150.0000 26

#__ type_ start__ end____ width___ exp.time_
 34 omega   90.00  130.00   1.0000    2.5500
omega____ theta____ kappa____ phi______ frames
    -      108.0000   61.0000 -120.0000 40

#__ type_ start__ end____ width___ exp.time_
 35 omega   81.00  107.00   1.0000    2.5500
omega____ theta____ kappa____ phi______ frames
    -      108.0000   77.0000  120.0000 26

#__ type_ start__ end____ width___ exp.time_
 36 omega   90.00  122.00   1.0000    2.5500
omega____ theta____ kappa____ phi______ frames
    -      108.0000   61.0000  150.0000 32

#__ type_ start__ end____ width___ exp.time_
 37 omega   40.00   91.00   1.0000    2.5500
omega____ theta____ kappa____ phi______ frames
    -      108.0000  -30.0000   90.0000 51

#__ type_ start__ end____ width___ exp.time_
 38 omega   88.00  114.00   1.0000    2.5500
omega____ theta____ kappa____ phi______ frames
    -      108.0000   30.0000 -150.0000 26

#__ type_ start__ end____ width___ exp.time_
 39 omega   40.00   66.00   1.0000    2.5500
omega____ theta____ kappa____ phi______ frames
    -      108.0000  -45.0000   90.0000 26

#__ type_ start__ end____ width___ exp.time_
 40 omega   91.00  148.00   1.0000    2.5500
omega____ theta____ kappa____ phi______ frames
    -      108.0000   45.0000  -30.0000 57

#__ type_ start__ end____ width___ exp.time_
 41 omega   74.00  100.00   1.0000    2.5500
omega____ theta____ kappa____ phi______ frames
    -      108.0000   15.0000 -120.0000 26

#__ type_ start__ end____ width___ exp.time_
 42 omega   83.00  109.00   1.0000    2.5500
omega____ theta____ kappa____ phi______ frames
    -      108.0000   23.0000 -157.6189 26
;
_diffrn_measurement_device 'four-circle diffractometer'
_diffrn_measurement_device_type 'New Gemini, Dual, Cu at zero, EosS2'
_diffrn_measurement_method '\w scans'
_diffrn_orient_matrix_UB_11 0.1429072000
_diffrn_orient_matrix_UB_12 0.0240242000
_diffrn_orient_matrix_UB_13 -0.0693427000
_diffrn_orient_matrix_UB_21 0.1442037000
_diffrn_orient_matrix_UB_22 0.0049438000
_diffrn_orient_matrix_UB_23 0.1693896000
_diffrn_orient_matrix_UB_31 0.1228038000
_diffrn_orient_matrix_UB_32 -0.0337242000
_diffrn_orient_matrix_UB_33 -0.0244523000
_diffrn_radiation_monochromator graphite
_diffrn_radiation_probe x-ray
_diffrn_radiation_type CuK\a
_diffrn_radiation_wavelength 1.54184
_diffrn_reflns_av_R_equivalents 0.0485
_diffrn_reflns_av_unetI/netI 0.0364
_diffrn_reflns_Laue_measured_fraction_full 0.999
_diffrn_reflns_Laue_measured_fraction_max 0.990
_diffrn_reflns_limit_h_max 8
_diffrn_reflns_limit_h_min -7
_diffrn_reflns_limit_k_max 44
_diffrn_reflns_limit_k_min -45
_diffrn_reflns_limit_l_max 10
_diffrn_reflns_limit_l_min -10
_diffrn_reflns_number 22516
_diffrn_reflns_point_group_measured_fraction_full 0.969
_diffrn_reflns_point_group_measured_fraction_max 0.947
_diffrn_reflns_theta_full 67.684
_diffrn_reflns_theta_max 72.569
_diffrn_reflns_theta_min 4.787
_diffrn_source 'Enhance (Cu) X-ray Source'
_exptl_absorpt_coefficient_mu 0.588
_exptl_absorpt_correction_T_max 1.00000
_exptl_absorpt_correction_T_min 0.49190
_exptl_absorpt_correction_type multi-scan
_exptl_absorpt_process_details
;
CrysAlisPro, Agilent Technologies,
Version 1.171.37.35 (release 13-08-2014 CrysAlis171 .NET)
(compiled Aug 13 2014,18:06:01)
Empirical absorption correction using spherical harmonics,
 implemented in SCALE3 ABSPACK scaling algorithm.
;
_exptl_crystal_colour 'clear light colourless'
_exptl_crystal_colour_lustre clear
_exptl_crystal_colour_modifier light
_exptl_crystal_colour_primary colourless
_exptl_crystal_density_diffrn 1.212
_exptl_crystal_description block
_exptl_crystal_F_000 800
_exptl_crystal_size_max 0.8
_exptl_crystal_size_mid 0.7
_exptl_crystal_size_min 0.6
_refine_diff_density_max 0.246
_refine_diff_density_min -0.264
_refine_diff_density_rms 0.054
_refine_ls_abs_structure_details
;
 Flack x determined using 2767 quotients [(I+)-(I-)]/[(I+)+(I-)]
 (Parsons, Flack and Wagner, Acta Cryst. B69 (2013) 249-259).
;
_refine_ls_abs_structure_Flack 0.08(15)
_refine_ls_extinction_method none
_refine_ls_goodness_of_fit_ref 1.041
_refine_ls_hydrogen_treatment constr
_refine_ls_matrix_type full
_refine_ls_number_parameters 527
_refine_ls_number_reflns 7821
_refine_ls_number_restraints 1
_refine_ls_restrained_S_all 1.041
_refine_ls_R_factor_all 0.0647
_refine_ls_R_factor_gt 0.0599
_refine_ls_shift/su_max 0.000
_refine_ls_shift/su_mean 0.000
_refine_ls_structure_factor_coef Fsqd
_refine_ls_weighting_details 'w=1/[\s^2^(Fo^2^)+(0.1015P)^2^+0.1186P] where P=(Fo^2^+2Fc^2^)/3'
_refine_ls_weighting_scheme calc
_refine_ls_wR_factor_gt 0.1578
_refine_ls_wR_factor_ref 0.1653
_reflns_Friedel_coverage 0.882
_reflns_Friedel_fraction_full 0.938
_reflns_Friedel_fraction_max 0.903
_reflns_number_gt 7043
_reflns_number_total 7821
_reflns_threshold_expression 'I > 2\s(I)'
_cod_data_source_file c7cc06388a2.cif
_cod_data_source_block fxm-c-na-k18
_cod_depositor_comments
;

2018-02-18
Z value and formula fixed to values more according to usual
chemical conventions.                 miguel
;
_cod_original_formula_sum 'C54 H44 O4'
_cod_original_formula_weight 756.89
_cod_original_formula_moiety '2(C27 H22 O2)'
_cod_original_formula_units_Z 2
_cod_original_cell_volume 2074.05(19)
_cod_database_code 7120748
_shelx_space_group_comment
;
The symmetry employed for this shelxl refinement is uniquely defined
by the following loop, which should always be used as a source of
symmetry information in preference to the above space-group names.
They are only intended as comments.
;
_reflns_odcompleteness_completeness 99.89
_reflns_odcompleteness_iscentric 1
_reflns_odcompleteness_theta 66.97
_olex2_refinement_description
;
1. Fixed Uiso
 At 1.2 times of:
  All C(H) groups
 At 1.5 times of:
  All C(H,H,H) groups
2.a Aromatic/amide H refined with riding coordinates:
 C00A(H00A), C00E(H00E), C00F(H00F), C00H(H00H), C00I(H00I), C00J(H00J),
 C00K(H00K), C00L(H00L), C00O(H00O), C00P(H00P), C00Q(H00Q), C00T(H00T),
 C00V(H00V), C00W(H00W), C00X(H00X), C00Y(H00Y), C010(H010), C011(H011),
 C012(H012), C013(H013), C014(H014), C017(H017), C018(H018), C01A(H01d),
 C01B(H01n), C01D(H01r), C01E(H01E), C01H(H01H), C01I(H01I), C01J(H01J),
 C01K(H01K), C01L(H01L)
2.b Idealised Me refined as rotating group:
 C019(H01a,H01b,H01c), C01C(H01o,H01p,H01q), C01F(H01s,H01t,H01u), C01M(H01f,
 H01g,H01m)
;
_shelx_shelxl_version_number 2014/7
_olex2_date_sample_data_collection 2016-08-23
_olex2_submission_special_instructions 'No special instructions were received'

loop_
_space_group_symop_operation_xyz
'x, y, z'
'-x, y+1/2, -z'

loop_
_atom_site_label
_atom_site_type_symbol
_atom_site_fract_x
_atom_site_fract_y
_atom_site_fract_z
_atom_site_U_iso_or_equiv
_atom_site_adp_type
_atom_site_occupancy
_atom_site_site_symmetry_order
_atom_site_calc_flag
_atom_site_refinement_flags_posn
O001 O 0.2564(4) 0.37138(7) 0.7736(4) 0.0731(7) Uani 1 1 d .
O002 O 0.3603(4) 0.61270(7) 0.5923(4) 0.0791(8) Uani 1 1 d .
O003 O 0.7235(7) 0.34865(12) 0.9246(4) 0.1027(12) Uani 1 1 d .
C004 C 0.2025(5) 0.43354(8) 0.8012(4) 0.0487(6) Uani 1 1 d .
C005 C -0.0040(5) 0.49097(8) 0.9100(3) 0.0483(6) Uani 1 1 d .
C006 C 0.3318(5) 0.55282(9) 0.4981(4) 0.0574(7) Uani 1 1 d .
C007 C 0.5154(5) 0.49035(9) 0.4058(4) 0.0521(7) Uani 1 1 d .
C008 C -0.1115(5) 0.52101(9) 0.9689(4) 0.0529(7) Uani 1 1 d .
C009 C 0.3074(5) 0.40192(9) 0.7487(4) 0.0549(7) Uani 1 1 d .
C00A C 0.0469(5) 0.42698(9) 0.8749(5) 0.0605(8) Uani 1 1 d .
H00A H 0.0092 0.4032 0.8887 0.073 Uiso 1 1 calc R
C00B C 0.6148(6) 0.45900(9) 0.3503(4) 0.0540(7) Uani 1 1 d .
C00C C 0.2470(5) 0.58736(10) 0.5417(5) 0.0636(8) Uani 1 1 d .
O00D O 0.1625(8) 0.62906(12) 0.8720(5) 0.1121(13) Uani 1 1 d .
C00E C 0.5352(6) 0.54434(11) 0.5680(5) 0.0653(9) Uani 1 1 d .
H00E H 0.6136 0.5595 0.6465 0.078 Uiso 1 1 calc R
C00F C 0.2181(6) 0.52848(11) 0.3865(5) 0.0677(9) Uani 1 1 d .
H00F H 0.0785 0.5327 0.3421 0.081 Uiso 1 1 calc R
C00G C 0.0783(6) 0.67617(10) 0.4893(5) 0.0661(9) Uani 1 1 d .
C00H C 0.6242(5) 0.51381(10) 0.5235(5) 0.0633(9) Uani 1 1 d .
H00H H 0.7613 0.5088 0.5737 0.076 Uiso 1 1 calc R
C00I C 0.1515(6) 0.49738(9) 0.8346(4) 0.0589(8) Uani 1 1 d .
H00I H 0.1886 0.5211 0.8198 0.071 Uiso 1 1 calc R
C00J C -0.0533(6) 0.45487(10) 0.9284(5) 0.0625(8) Uani 1 1 d .
H00J H -0.1567 0.4495 0.9782 0.075 Uiso 1 1 calc R
C00K C 0.3079(6) 0.49857(11) 0.3410(5) 0.0661(9) Uani 1 1 d .
H00K H 0.2281 0.4832 0.2643 0.079 Uiso 1 1 calc R
C00L C 0.4699(7) 0.40832(10) 0.6687(5) 0.0664(9) Uani 1 1 d .
H00L H 0.4969 0.4322 0.6471 0.080 Uiso 1 1 calc R
C00M C 0.3390(7) 0.67898(12) 0.8130(6) 0.0738(10) Uani 1 1 d .
C00N C 0.6009(7) 0.33224(11) 0.8200(6) 0.0727(10) Uani 1 1 d .
C00O C 0.2521(6) 0.46939(10) 0.7809(4) 0.0578(7) Uani 1 1 d .
H00O H 0.3549 0.4746 0.7304 0.069 Uiso 1 1 calc R
C00P C 0.3627(6) 0.70167(10) 0.7004(6) 0.0700(10) Uani 1 1 d .
H00P H 0.4620 0.7197 0.7296 0.084 Uiso 1 1 calc R
C00Q C -0.2809(7) 0.51462(11) 1.0266(5) 0.0698(9) Uani 1 1 d .
H00Q H -0.3289 0.4911 1.0285 0.084 Uiso 1 1 calc R
C00R C 0.5775(6) 0.34248(10) 0.6450(5) 0.0626(8) Uani 1 1 d .
C00S C 0.2436(5) 0.70014(9) 0.5348(5) 0.0635(9) Uani 1 1 d .
C00T C 0.5061(7) 0.43646(11) 0.2285(5) 0.0707(10) Uani 1 1 d .
H00T H 0.3669 0.4407 0.1828 0.085 Uiso 1 1 calc R
C00U C 0.2957(6) 0.29570(13) 0.5789(9) 0.0948(19) Uani 1 1 d .
C00V C 0.8051(8) 0.40007(12) 0.2411(5) 0.0761(11) Uani 1 1 d .
H00V H 0.8673 0.3804 0.2056 0.091 Uiso 1 1 calc R
C00W C -0.3812(8) 0.54269(14) 1.0820(7) 0.0840(12) Uani 1 1 d .
H00W H -0.4944 0.5376 1.1211 0.101 Uiso 1 1 calc R
C00X C 0.5830(7) 0.38270(11) 0.6241(6) 0.0733(10) Uani 1 1 d .
H00X H 0.6794 0.3910 0.5725 0.088 Uiso 1 1 calc R
C00Y C 0.0223(6) 0.58953(11) 0.5235(7) 0.0774(11) Uani 1 1 d .
H00Y H -0.0557 0.5690 0.4858 0.093 Uiso 1 1 calc R
C00Z C 0.0100(6) 0.65493(11) 0.6165(6) 0.0708(10) Uani 1 1 d .
C010 C 0.8213(6) 0.45112(12) 0.4149(5) 0.0706(10) Uani 1 1 d .
H010 H 0.8989 0.4657 0.4960 0.085 Uiso 1 1 calc R
C011 C -0.0763(6) 0.61828(12) 0.5565(7) 0.0807(12) Uani 1 1 d .
H011 H -0.2176 0.6156 0.5407 0.097 Uiso 1 1 calc R
C012 C 0.2983(7) 0.72170(12) 0.4213(7) 0.0791(12) Uani 1 1 d .
H012 H 0.4078 0.7378 0.4526 0.095 Uiso 1 1 calc R
C013 C 0.6013(8) 0.40791(12) 0.1745(5) 0.0776(11) Uani 1 1 d .
H013 H 0.5257 0.3936 0.0911 0.093 Uiso 1 1 calc R
C014 C 0.9149(7) 0.42207(14) 0.3616(6) 0.0800(11) Uani 1 1 d .
H014 H 1.0535 0.4174 0.4078 0.096 Uiso 1 1 calc R
C015 C 0.1761(7) 0.65153(12) 0.7748(6) 0.0767(11) Uani 1 1 d .
C016 C 0.3946(6) 0.32565(11) 0.5279(5) 0.0706(10) Uani 1 1 d .
C017 C -0.0279(8) 0.67447(16) 0.3295(7) 0.0913(14) Uani 1 1 d .
H017 H -0.1393 0.6588 0.2969 0.110 Uiso 1 1 calc R
C018 C 0.3549(10) 0.28445(13) 0.7448(10) 0.101(2) Uani 1 1 d .
H018 H 0.2915 0.2640 0.7731 0.121 Uiso 1 1 calc R
C019 C 0.7744(6) 0.32643(13) 0.6070(7) 0.0805(12) Uani 1 1 d .
H01A H 0.8949 0.3359 0.6815 0.121 Uiso 1 1 calc GR
H01B H 0.7763 0.3330 0.4999 0.121 Uiso 1 1 calc GR
H01C H 0.7731 0.3006 0.6163 0.121 Uiso 1 1 calc GR
C01A C -0.3165(9) 0.57711(13) 1.0797(7) 0.0912(15) Uani 1 1 d .
H01D H -0.3861 0.5959 1.1143 0.109 Uiso 1 1 calc R
C01B C 0.0306(11) 0.69601(19) 0.2163(7) 0.1025(16) Uani 1 1 d .
H01N H -0.0408 0.6943 0.1088 0.123 Uiso 1 1 calc R
C01C C -0.1654(8) 0.67694(14) 0.6601(8) 0.0929(15) Uani 1 1 d .
H01O H -0.1116 0.6996 0.7078 0.139 Uiso 1 1 calc GR
H01P H -0.2194 0.6634 0.7347 0.139 Uiso 1 1 calc GR
H01Q H -0.2734 0.6814 0.5647 0.139 Uiso 1 1 calc GR
C01D C 0.1903(10) 0.71937(16) 0.2614(8) 0.0979(16) Uani 1 1 d .
H01R H 0.2274 0.7338 0.1854 0.117 Uiso 1 1 calc R
C01E C -0.0467(8) 0.55657(11) 0.9695(7) 0.0809(12) Uani 1 1 d .
H01E H 0.0667 0.5621 0.9313 0.097 Uiso 1 1 calc R
C01F C 0.4797(11) 0.67832(18) 0.9793(7) 0.1063(17) Uani 1 1 d .
H01S H 0.5773 0.6590 0.9879 0.159 Uiso 1 1 calc GR
H01T H 0.4001 0.6746 1.0554 0.159 Uiso 1 1 calc GR
H01U H 0.5516 0.7010 1.0012 0.159 Uiso 1 1 calc GR
C01G C 0.4906(11) 0.30096(13) 0.8564(8) 0.0957(16) Uani 1 1 d .
C01H C -0.1476(10) 0.58385(14) 1.0259(9) 0.1046(19) Uani 1 1 d .
H01H H -0.0993 0.6075 1.0272 0.125 Uiso 1 1 calc R
C01I C 0.1627(15) 0.3172(3) 0.2643(11) 0.149(4) Uani 1 1 d .
H01I H 0.1138 0.3247 0.1585 0.179 Uiso 1 1 calc R
C01J C 0.3302(11) 0.3371(2) 0.3725(7) 0.1087(19) Uani 1 1 d .
H01J H 0.3908 0.3570 0.3368 0.130 Uiso 1 1 calc R
C01K C 0.1416(10) 0.2777(2) 0.4673(16) 0.145(4) Uani 1 1 d .
H01K H 0.0802 0.2577 0.5005 0.174 Uiso 1 1 calc R
C01L C 0.0781(14) 0.2879(4) 0.3154(18) 0.181(6) Uani 1 1 d .
H01L H -0.0246 0.2749 0.2441 0.217 Uiso 1 1 calc R
C01M C 0.539(2) 0.2892(3) 1.0275(12) 0.168(4) Uani 1 1 d .
H01F H 0.6765 0.2796 1.0589 0.252 Uiso 1 1 calc GR
H01G H 0.4433 0.2708 1.0395 0.252 Uiso 1 1 calc GR
H01M H 0.5292 0.3095 1.0940 0.252 Uiso 1 1 calc GR

loop_
_atom_site_aniso_label
_atom_site_aniso_U_11
_atom_site_aniso_U_22
_atom_site_aniso_U_33
_atom_site_aniso_U_23
_atom_site_aniso_U_13
_atom_site_aniso_U_12
O001 0.0729(16) 0.0479(13) 0.108(2) -0.0019(13) 0.0404(15) -0.0091(11)
O002 0.0587(13) 0.0526(14) 0.128(3) -0.0120(15) 0.0286(15) -0.0083(11)
O003 0.110(3) 0.105(3) 0.084(2) -0.0197(19) 0.0089(19) 0.007(2)
C004 0.0492(14) 0.0454(15) 0.0486(14) -0.0005(11) 0.0076(11) -0.0055(11)
C005 0.0488(14) 0.0485(15) 0.0451(13) 0.0041(11) 0.0078(11) -0.0022(11)
C006 0.0546(17) 0.0503(18) 0.0671(19) 0.0036(14) 0.0157(14) -0.0045(13)
C007 0.0565(16) 0.0499(16) 0.0478(14) 0.0056(12) 0.0098(12) -0.0027(12)
C008 0.0556(16) 0.0534(17) 0.0487(14) 0.0052(12) 0.0117(12) 0.0022(13)
C009 0.0548(16) 0.0467(16) 0.0612(17) -0.0007(13) 0.0116(13) -0.0055(13)
C00A 0.0605(18) 0.0470(17) 0.077(2) 0.0068(15) 0.0236(15) -0.0067(13)
C00B 0.0639(18) 0.0524(17) 0.0450(14) 0.0072(12) 0.0129(12) -0.0009(13)
C00C 0.0528(17) 0.0514(18) 0.088(2) 0.0018(16) 0.0211(16) -0.0071(14)
O00D 0.128(3) 0.101(3) 0.118(3) 0.027(2) 0.051(3) -0.010(2)
C00E 0.0577(18) 0.0580(19) 0.074(2) -0.0099(16) 0.0064(15) -0.0056(14)
C00F 0.0527(17) 0.065(2) 0.078(2) -0.0025(17) 0.0044(16) 0.0009(15)
C00G 0.0560(17) 0.0518(18) 0.096(3) -0.0005(17) 0.0291(17) 0.0021(14)
C00H 0.0500(16) 0.0597(19) 0.071(2) -0.0024(15) -0.0008(14) 0.0015(13)
C00I 0.0667(19) 0.0440(16) 0.0703(19) 0.0043(14) 0.0257(15) -0.0089(13)
C00J 0.0579(18) 0.0588(19) 0.077(2) 0.0071(16) 0.0277(15) -0.0073(15)
C00K 0.0564(18) 0.068(2) 0.0656(19) -0.0113(16) 0.0002(15) -0.0034(15)
C00L 0.079(2) 0.0468(18) 0.082(2) -0.0024(15) 0.0366(18) -0.0089(15)
C00M 0.068(2) 0.063(2) 0.094(3) -0.0077(19) 0.0267(19) 0.0134(17)
C00N 0.076(2) 0.061(2) 0.086(3) -0.0037(18) 0.029(2) 0.0090(18)
C00O 0.0620(18) 0.0518(17) 0.0642(18) 0.0003(14) 0.0246(15) -0.0089(14)
C00P 0.0567(18) 0.0475(18) 0.109(3) -0.0134(18) 0.0270(19) 0.0012(14)
C00Q 0.071(2) 0.061(2) 0.085(2) 0.0034(18) 0.0339(18) -0.0014(17)
C00R 0.0609(18) 0.0521(18) 0.084(2) -0.0110(16) 0.0347(17) -0.0095(14)
C00S 0.0550(17) 0.0454(16) 0.098(3) 0.0006(16) 0.0349(17) 0.0051(13)
C00T 0.077(2) 0.069(2) 0.0594(19) -0.0054(16) 0.0056(17) 0.0041(18)
C00U 0.056(2) 0.064(2) 0.174(6) -0.053(3) 0.047(3) -0.0109(18)
C00V 0.103(3) 0.069(2) 0.063(2) 0.0040(17) 0.033(2) 0.020(2)
C00W 0.081(3) 0.083(3) 0.104(3) 0.008(2) 0.053(2) 0.008(2)
C00X 0.078(2) 0.059(2) 0.098(3) -0.0044(18) 0.049(2) -0.0128(17)
C00Y 0.0568(19) 0.055(2) 0.124(3) -0.004(2) 0.029(2) -0.0141(16)
C00Z 0.0541(18) 0.0557(19) 0.111(3) 0.0002(19) 0.0365(19) -0.0011(15)
C010 0.066(2) 0.073(2) 0.068(2) -0.0064(18) 0.0093(16) 0.0047(18)
C011 0.0525(18) 0.063(2) 0.133(4) 0.001(2) 0.035(2) -0.0088(16)
C012 0.074(2) 0.059(2) 0.115(4) 0.006(2) 0.043(2) -0.0030(18)
C013 0.100(3) 0.071(3) 0.0569(19) -0.0101(17) 0.0106(19) 0.006(2)
C014 0.072(2) 0.089(3) 0.079(3) -0.001(2) 0.019(2) 0.016(2)
C015 0.075(2) 0.067(2) 0.100(3) 0.002(2) 0.043(2) 0.0052(18)
C016 0.0592(18) 0.065(2) 0.090(3) -0.0230(19) 0.0235(18) 0.0026(16)
C017 0.072(3) 0.089(3) 0.111(4) -0.007(3) 0.021(2) -0.008(2)
C018 0.106(4) 0.054(2) 0.172(6) 0.007(3) 0.090(4) 0.000(2)
C019 0.063(2) 0.069(2) 0.119(4) -0.016(2) 0.041(2) -0.0075(18)
C01A 0.109(4) 0.065(3) 0.116(4) 0.007(2) 0.059(3) 0.021(2)
C01B 0.111(4) 0.109(4) 0.088(3) 0.003(3) 0.027(3) 0.004(3)
C01C 0.072(3) 0.077(3) 0.147(5) 0.002(3) 0.060(3) 0.006(2)
C01D 0.108(4) 0.087(3) 0.112(4) 0.021(3) 0.054(3) 0.006(3)
C01E 0.090(3) 0.054(2) 0.116(4) 0.006(2) 0.057(3) 0.0004(19)
C01F 0.110(4) 0.101(4) 0.101(4) -0.005(3) 0.017(3) 0.010(3)
C01G 0.125(4) 0.057(2) 0.126(4) 0.012(3) 0.070(4) 0.012(3)
C01H 0.127(4) 0.056(2) 0.158(5) 0.002(3) 0.085(4) 0.002(3)
C01I 0.134(6) 0.164(8) 0.124(6) -0.069(6) -0.012(5) 0.046(6)
C01J 0.115(4) 0.111(4) 0.094(4) -0.027(3) 0.015(3) 0.022(3)
C01K 0.072(3) 0.111(5) 0.261(11) -0.102(7) 0.061(5) -0.028(3)
C01L 0.098(5) 0.172(10) 0.235(13) -0.127(10) -0.022(6) 0.015(6)
C01M 0.257(13) 0.124(6) 0.154(7) 0.062(6) 0.106(8) 0.049(7)

loop_
_atom_type_symbol
_atom_type_description
_atom_type_scat_dispersion_real
_atom_type_scat_dispersion_imag
_atom_type_scat_source
C C 0.0181 0.0091 'International Tables Vol C Tables 4.2.6.8 and 6.1.1.4'
H H 0.0000 0.0000 'International Tables Vol C Tables 4.2.6.8 and 6.1.1.4'
O O 0.0492 0.0322 'International Tables Vol C Tables 4.2.6.8 and 6.1.1.4'

loop_
_geom_angle_atom_site_label_1
_geom_angle_atom_site_label_2
_geom_angle_atom_site_label_3
_geom_angle
C00A C004 C009 118.5(3)
C00A C004 C00O 117.5(3)
C00O C004 C009 124.0(3)
C00I C005 C008 121.8(3)
C00I C005 C00J 116.6(3)
C00J C005 C008 121.6(3)
C00E C006 C00C 119.1(3)
C00E C006 C00F 117.3(3)
C00F C006 C00C 123.6(3)
C00H C007 C00B 122.0(3)
C00H C007 C00K 116.0(3)
C00K C007 C00B 122.0(3)
C00Q C008 C005 121.3(3)
C00Q C008 C01E 116.8(3)
C01E C008 C005 121.9(3)
O001 C009 C004 119.7(3)
O001 C009 C00L 121.0(3)
C00L C009 C004 119.3(3)
C004 C00A H00A 119.3
C00J C00A C004 121.4(3)
C00J C00A H00A 119.3
C00T C00B C007 121.5(3)
C010 C00B C007 121.6(3)
C010 C00B C00T 116.9(3)
O002 C00C C006 120.5(3)
O002 C00C C00Y 121.6(4)
C00Y C00C C006 117.9(3)
C006 C00E H00E 119.4
C00H C00E C006 121.1(3)
C00H C00E H00E 119.4
C006 C00F H00F 119.4
C00K C00F C006 121.2(3)
C00K C00F H00F 119.4
C00S C00G C00Z 119.6(4)
C017 C00G C00S 118.5(4)
C017 C00G C00Z 121.7(4)
C007 C00H H00H 119.0
C00E C00H C007 122.0(3)
C00E C00H H00H 119.0
C005 C00I H00I 119.2
C00O C00I C005 121.7(3)
C00O C00I H00I 119.2
C005 C00J H00J 119.1
C00A C00J C005 121.7(3)
C00A C00J H00J 119.1
C007 C00K H00K 118.9
C00F C00K C007 122.2(3)
C00F C00K H00K 118.9
C009 C00L H00L 117.3
C00X C00L C009 125.3(3)
C00X C00L H00L 117.3
C00P C00M C015 119.9(4)
C00P C00M C01F 123.2(5)
C015 C00M C01F 116.9(5)
O003 C00N C00R 119.1(4)
O003 C00N C01G 121.5(5)
C01G C00N C00R 119.1(4)
C004 C00O H00O 119.4
C00I C00O C004 121.1(3)
C00I C00O H00O 119.4
C00M C00P H00P 118.0
C00M C00P C00S 124.0(4)
C00S C00P H00P 118.0
C008 C00Q H00Q 119.4
C008 C00Q C00W 121.3(4)
C00W C00Q H00Q 119.4
C00N C00R C019 104.0(4)
C00X C00R C00N 111.5(3)
C00X C00R C016 111.7(4)
C00X C00R C019 107.6(3)
C016 C00R C00N 114.7(3)
C016 C00R C019 106.9(3)
C00G C00S C00P 119.9(4)
C012 C00S C00G 120.3(4)
C012 C00S C00P 119.8(4)
C00B C00T H00T 119.5
C013 C00T C00B 121.1(4)
C013 C00T H00T 119.5
C016 C00U C018 120.1(4)
C01K C00U C016 118.9(8)
C01K C00U C018 121.0(7)
C013 C00V H00V 120.9
C013 C00V C014 118.2(4)
C014 C00V H00V 120.9
C00Q C00W H00W 119.6
C01A C00W C00Q 120.8(4)
C01A C00W H00W 119.6
C00L C00X C00R 129.4(4)
C00L C00X H00X 115.3
C00R C00X H00X 115.3
C00C C00Y H00Y 117.4
C011 C00Y C00C 125.2(4)
C011 C00Y H00Y 117.4
C00G C00Z C015 113.7(3)
C00G C00Z C01C 107.3(3)
C011 C00Z C00G 112.2(4)
C011 C00Z C015 111.0(4)
C011 C00Z C01C 107.6(3)
C015 C00Z C01C 104.4(4)
C00B C010 H010 119.2
C014 C010 C00B 121.7(4)
C014 C010 H010 119.2
C00Y C011 C00Z 128.6(4)
C00Y C011 H011 115.7
C00Z C011 H011 115.7
C00S C012 H012 119.9
C01D C012 C00S 120.2(4)
C01D C012 H012 119.9
C00T C013 H013 119.3
C00V C013 C00T 121.5(4)
C00V C013 H013 119.3
C00V C014 C010 120.7(4)
C00V C014 H014 119.7
C010 C014 H014 119.7
O00D C015 C00M 120.6(5)
O00D C015 C00Z 120.7(5)
C00M C015 C00Z 118.3(4)
C00U C016 C00R 118.7(4)
C01J C016 C00R 121.7(5)
C01J C016 C00U 119.6(5)
C00G C017 H017 119.7
C00G C017 C01B 120.5(5)
C01B C017 H017 119.7
C00U C018 H018 117.9
C01G C018 C00U 124.2(5)
C01G C018 H018 117.9
C00R C019 H01A 109.5
C00R C019 H01B 109.5
C00R C019 H01C 109.5
H01A C019 H01B 109.5
H01A C019 H01C 109.5
H01B C019 H01C 109.5
C00W C01A H01D 120.6
C00W C01A C01H 118.7(4)
C01H C01A H01D 120.6
C017 C01B H01N 119.7
C01D C01B C017 120.7(6)
C01D C01B H01N 119.7
C00Z C01C H01O 109.5
C00Z C01C H01P 109.5
C00Z C01C H01Q 109.5
H01O C01C H01P 109.5
H01O C01C H01Q 109.5
H01P C01C H01Q 109.5
C012 C01D H01R 120.1
C01B C01D C012 119.8(5)
C01B C01D H01R 120.1
C008 C01E H01E 119.6
C01H C01E C008 120.9(4)
C01H C01E H01E 119.6
C00M C01F H01S 109.5
C00M C01F H01T 109.5
C00M C01F H01U 109.5
H01S C01F H01T 109.5
H01S C01F H01U 109.5
H01T C01F H01U 109.5
C00N C01G C01M 117.0(7)
C018 C01G C00N 121.0(5)
C018 C01G C01M 122.0(7)
C01A C01H C01E 121.5(5)
C01A C01H H01H 119.3
C01E C01H H01H 119.3
C01J C01I H01I 119.5
C01L C01I H01I 119.5
C01L C01I C01J 121.0(9)
C016 C01J C01I 117.7(8)
C016 C01J H01J 121.1
C01I C01J H01J 121.1
C00U C01K H01K 118.6
C01L C01K C00U 122.8(10)
C01L C01K H01K 118.6
C01I C01L H01L 120.1
C01K C01L C01I 119.9(8)
C01K C01L H01L 120.1
C01G C01M H01F 109.5
C01G C01M H01G 109.5
C01G C01M H01M 109.5
H01F C01M H01G 109.5
H01F C01M H01M 109.5
H01G C01M H01M 109.5

loop_
_geom_bond_atom_site_label_1
_geom_bond_atom_site_label_2
_geom_bond_distance
O001 C009 1.215(4)
O002 C00C 1.214(5)
O003 C00N 1.214(6)
C004 C009 1.495(5)
C004 C00A 1.383(5)
C004 C00O 1.388(4)
C005 C008 1.486(5)
C005 C00I 1.390(5)
C005 C00J 1.394(5)
C006 C00C 1.487(5)
C006 C00E 1.380(5)
C006 C00F 1.392(5)
C007 C00B 1.479(5)
C007 C00H 1.390(5)
C007 C00K 1.395(5)
C008 C00Q 1.379(5)
C008 C01E 1.384(5)
C009 C00L 1.458(5)
C00A H00A 0.9300
C00A C00J 1.376(5)
C00B C00T 1.390(5)
C00B C010 1.386(5)
C00C C00Y 1.481(5)
O00D C015 1.202(6)
C00E H00E 0.9300
C00E C00H 1.378(5)
C00F H00F 0.9300
C00F C00K 1.366(6)
C00G C00S 1.395(5)
C00G C00Z 1.517(6)
C00G C017 1.380(7)
C00H H00H 0.9300
C00I H00I 0.9300
C00I C00O 1.381(5)
C00J H00J 0.9300
C00K H00K 0.9300
C00L H00L 0.9300
C00L C00X 1.333(6)
C00M C00P 1.326(7)
C00M C015 1.466(6)
C00M C01F 1.500(8)
C00N C00R 1.526(6)
C00N C01G 1.452(7)
C00O H00O 0.9300
C00P H00P 0.9300
C00P C00S 1.446(6)
C00Q H00Q 0.9300
C00Q C00W 1.389(6)
C00R C00X 1.499(6)
C00R C016 1.508(5)
C00R C019 1.563(5)
C00S C012 1.386(6)
C00T H00T 0.9300
C00T C013 1.377(6)
C00U C016 1.420(7)
C00U C018 1.445(10)
C00U C01K 1.386(9)
C00V H00V 0.9300
C00V C013 1.372(7)
C00V C014 1.374(7)
C00W H00W 0.9300
C00W C01A 1.346(8)
C00X H00X 0.9300
C00Y H00Y 0.9300
C00Y C011 1.322(6)
C00Z C011 1.511(6)
C00Z C015 1.528(7)
C00Z C01C 1.559(6)
C010 H010 0.9300
C010 C014 1.383(6)
C011 H011 0.9300
C012 H012 0.9300
C012 C01D 1.385(8)
C013 H013 0.9300
C014 H014 0.9300
C016 C01J 1.367(8)
C017 H017 0.9300
C017 C01B 1.395(9)
C018 H018 0.9300
C018 C01G 1.295(10)
C019 H01A 0.9600
C019 H01B 0.9600
C019 H01C 0.9600
C01A H01D 0.9300
C01A C01H 1.359(8)
C01B H01N 0.9300
C01B C01D 1.354(9)
C01C H01O 0.9600
C01C H01P 0.9600
C01C H01Q 0.9600
C01D H01R 0.9300
C01E H01E 0.9300
C01E C01H 1.374(7)
C01F H01S 0.9600
C01F H01T 0.9600
C01F H01U 0.9600
C01G C01M 1.493(10)
C01H H01H 0.9300
C01I H01I 0.9300
C01I C01J 1.462(11)
C01I C01L 1.348(18)
C01J H01J 0.9300
C01K H01K 0.9300
C01K C01L 1.324(18)
C01L H01L 0.9300
C01M H01F 0.9600
C01M H01G 0.9600
C01M H01M 0.9600
